data_4328447
loop_
_publ_author_name
'Jeongho Yeon'
'Sang-Hwan Kim'
'Sau Doan Nguyen'
'Hana Lee'
'P. Shiv Halasyamani'

_publ_contact_author_address
;
Department of Chemistry
University of Houston
Houston, Texas
77204-5003
USA
;
_publ_contact_author_email psh@uh.edu
_publ_contact_author_fax 1-713-743-0796
_publ_contact_author_name 'P. Shiv Halasyamani'
_publ_contact_author_phone 1-713-743-3278
_publ_section_title
;
 Two New Noncentrosymmetric (NCS) Polar Oxides: Syntheses,
 Characterization, and Structure-Property Relationships in BaMTe2O7 (M =
 Mg2+ or Zn2+)
;
_journal_name_full 'Inorganic Chemistry'
_journal_page_first 2662
_journal_page_last 2668
_journal_paper_doi 10.1021/ic202602q
_journal_volume 51
_journal_year 2012
_chemical_absolute_configuration unk
_chemical_formula_sum 'Ba Mg O7 Te2'
_chemical_formula_weight 528.85
_chemical_name_systematic
;
 ?
;
_space_group_IT_number 40
_symmetry_cell_setting orthorhombic
_symmetry_space_group_name_Hall 'A 2 -2a'
_symmetry_space_group_name_H-M 'A m a 2'
_atom_sites_solution_primary direct
_atom_sites_solution_secondary difmap
_cell_angle_alpha 90
_cell_angle_beta 90
_cell_angle_gamma 90
_cell_formula_units_Z 4
_cell_length_a 5.558(2)
_cell_length_b 15.215(6)
_cell_length_c 7.307(3)
_cell_measurement_reflns_used 1869
_cell_measurement_temperature 296(2)
_cell_measurement_theta_max 28.97
_cell_measurement_theta_min 2.68
_cell_volume 617.9(4)
_computing_structure_refinement 'SHELXL-97 (Sheldrick, 1997)'
_computing_structure_solution 'SHELXS-97 (Sheldrick, 1990)'
_diffrn_ambient_temperature 296(2)
_diffrn_measured_fraction_theta_full 0.985
_diffrn_measured_fraction_theta_max 0.945
_diffrn_measurement_device_type 'Siemens area detector diffractometer'
_diffrn_measurement_method omega_scans
_diffrn_radiation_monochromator graphite
_diffrn_radiation_type MoK\a
_diffrn_radiation_wavelength 0.71073
_diffrn_reflns_av_R_equivalents 0.0334
_diffrn_reflns_av_unetI/netI 0.0191
_diffrn_reflns_limit_h_max 7
_diffrn_reflns_limit_h_min -4
_diffrn_reflns_limit_k_max 20
_diffrn_reflns_limit_k_min -16
_diffrn_reflns_limit_l_max 9
_diffrn_reflns_limit_l_min -9
_diffrn_reflns_number 1869
_diffrn_reflns_theta_full 25
_diffrn_reflns_theta_max 28.97
_diffrn_reflns_theta_min 2.68
_exptl_absorpt_coefficient_mu 15.772
_exptl_absorpt_correction_T_max 0.3651
_exptl_absorpt_correction_T_min 0.3015
_exptl_absorpt_correction_type psi-scan
_exptl_absorpt_process_details 'north et al., 1968'
_exptl_crystal_colour colorless
_exptl_crystal_density_diffrn 5.685
_exptl_crystal_description plate
_exptl_crystal_F_000 912
_exptl_crystal_size_max 0.1
_exptl_crystal_size_mid 0.08
_exptl_crystal_size_min 0.08
_refine_diff_density_max 1.142
_refine_diff_density_min -1.192
_refine_diff_density_rms 0.269
_refine_ls_abs_structure_details 'Flack H D (1983), Acta Cryst. A39, 876-881'
_refine_ls_abs_structure_Flack 0.00(10)
_refine_ls_extinction_coef 0.0089(3)
_refine_ls_extinction_expression Fc^*^=kFc[1+0.001xFc^2^\l^3^/sin(2\q)]^-1/4^
_refine_ls_extinction_method SHELXL
_refine_ls_goodness_of_fit_ref 1.195
_refine_ls_matrix_type full
_refine_ls_number_parameters 56
_refine_ls_number_reflns 817
_refine_ls_number_restraints 1
_refine_ls_restrained_S_all 1.195
_refine_ls_R_factor_all 0.0183
_refine_ls_R_factor_gt 0.0183
_refine_ls_shift/su_max 0.005
_refine_ls_shift/su_mean 0.001
_refine_ls_structure_factor_coef Fsqd
_refine_ls_weighting_details 'calc w=1/[\s^2^(Fo^2^)+(0.0258P)^2^+4.1586P] where P=(Fo^2^+2Fc^2^)/3'
_refine_ls_weighting_scheme calc
_refine_ls_wR_factor_gt 0.0483
_refine_ls_wR_factor_ref 0.0483
_reflns_number_gt 816
_reflns_number_total 817
_reflns_threshold_expression >2sigma(I)
_cod_data_source_file ic202602q_si_004_1.cif
_cod_data_source_block BaMgTe2O7
_cod_depositor_comments
;
The following automatic conversions were performed:

'_exptl_absorpt_correction_type' value 'Psi scan' changed to
'psi-scan' according to the built-in table from CIF Core dictionary
named 'cif_core.dic' version 2.4.1 from 2010-06-29.

Automatic conversion script
Id: cif_fix_values 1891 2012-01-12 08:04:46Z andrius 
;
_cod_database_code 4328447

loop_
_symmetry_equiv_pos_as_xyz
'x, y, z'
'-x, -y, z'
'x+1/2, -y, z'
'-x+1/2, y, z'
'x, y+1/2, z+1/2'
'-x, -y+1/2, z+1/2'
'x+1/2, -y+1/2, z+1/2'
'-x+1/2, y+1/2, z+1/2'

loop_
_atom_site_label
_atom_site_type_symbol
_atom_site_fract_x
_atom_site_fract_y
_atom_site_fract_z
_atom_site_U_iso_or_equiv
_atom_site_adp_type
_atom_site_occupancy
_atom_site_symmetry_multiplicity
_atom_site_calc_flag
_atom_site_refinement_flags
Ba1 Ba 0.25 0.20849(2) 0.87183(11) 0.00879(12) Uani 1 2 d S
Te1 Te 0.25 0.42209(3) 0.60961(5) 0.00534(16) Uani 1 2 d S
Te2 Te 0.25 0.42625(4) 0.12828(4) 0.00651(17) Uani 1 2 d S
Mg1 Mg 0.25 0.61859(13) 0.8586(5) 0.0055(4) Uiso 1 2 d S
O1 O 0.25 0.3641(3) 0.3675(14) 0.0073(7) Uiso 1 2 d S
O2 O 0.9946(18) 0.3566(3) 0.0619(6) 0.0144(12) Uani 1 1 d .
O3 O 0.25 0.4858(3) 0.8338(6) 0.0097(11) Uani 1 2 d S
O4 O 0.0047(17) 0.3447(3) 0.6808(7) 0.0091(10) Uani 1 1 d .
O5 O 0 0.5 0.4956(7) 0.0104(10) Uani 1 2 d S

loop_
_atom_site_aniso_label
_atom_site_aniso_U_11
_atom_site_aniso_U_22
_atom_site_aniso_U_33
_atom_site_aniso_U_23
_atom_site_aniso_U_13
_atom_site_aniso_U_12
Ba1 0.00990(17) 0.00867(19) 0.00779(17) 0.0001(2) 0 0
Te1 0.0064(4) 0.0046(2) 0.0050(3) -0.0007(2) 0 0
Te2 0.0068(4) 0.0058(2) 0.0070(3) -0.0006(2) 0 0
O2 0.011(3) 0.025(2) 0.008(2) 0.0006(16) -0.002(2) -0.004(2)
O3 0.014(2) 0.009(2) 0.006(3) 0.0021(16) 0 0
O4 0.008(3) 0.0071(15) 0.012(2) 0.0026(12) 0.002(2) -0.004(2)
O5 0.012(2) 0.011(2) 0.009(2) 0 0 0.010(2)

loop_
_atom_type_symbol
_atom_type_description
_atom_type_scat_dispersion_real
_atom_type_scat_dispersion_imag
_atom_type_scat_source
O O 0.0106 0.006 'International Tables Vol C Tables 4.2.6.8 and 6.1.1.4'
Mg Mg 0.0486 0.0363 'International Tables Vol C Tables 4.2.6.8 and 6.1.1.4'
Te Te -0.5308 1.6751 'International Tables Vol C Tables 4.2.6.8 and 6.1.1.4'
Ba Ba -0.3244 2.2819 'International Tables Vol C Tables 4.2.6.8 and 6.1.1.4'

loop_
_geom_angle_atom_site_label_1
_geom_angle_atom_site_label_2
_geom_angle_atom_site_label_3
_geom_angle
_geom_angle_site_symmetry_1
_geom_angle_site_symmetry_3
O4 Ba1 O4 61.1(4) 7 6
O4 Ba1 O2 142.52(10) 7 6_655
O4 Ba1 O2 107.68(9) 6 6_655
O4 Ba1 O2 107.68(9) 7 7_455
O4 Ba1 O2 142.52(10) 6 7_455
O2 Ba1 O2 57.6(4) 6_655 7_455
O4 Ba1 O4 148.50(13) 7 .
O4 Ba1 O4 111.46(8) 6 .
O2 Ba1 O4 68.36(18) 6_655 .
O2 Ba1 O4 95.3(2) 7_455 .
O4 Ba1 O4 111.46(9) 7 4
O4 Ba1 O4 148.50(13) 6 4
O2 Ba1 O4 95.3(2) 6_655 4
O2 Ba1 O4 68.36(18) 7_455 4
O4 Ba1 O4 57.2(3) . 4
O4 Ba1 O1 111.9(2) 7 6
O4 Ba1 O1 55.2(3) 6 6
O2 Ba1 O1 54.1(3) 6_655 6
O2 Ba1 O1 108.0(3) 7_455 6
O4 Ba1 O1 79.6(2) . 6
O4 Ba1 O1 135.1(2) 4 6
O4 Ba1 O1 55.2(3) 7 6_655
O4 Ba1 O1 111.9(2) 6 6_655
O2 Ba1 O1 108.0(3) 6_655 6_655
O2 Ba1 O1 54.1(3) 7_455 6_655
O4 Ba1 O1 135.1(2) . 6_655
O4 Ba1 O1 79.6(2) 4 6_655
O1 Ba1 O1 136.63(14) 6 6_655
O4 Ba1 O2 66.62(17) 7 4_656
O4 Ba1 O2 94.8(2) 6 4_656
O2 Ba1 O2 149.58(12) 6_655 4_656
O2 Ba1 O2 114.01(9) 7_455 4_656
O4 Ba1 O2 84.65(10) . 4_656
O4 Ba1 O2 56.92(9) 4 4_656
O1 Ba1 O2 136.1(2) 6 4_656
O1 Ba1 O2 81.0(2) 6_655 4_656
O4 Ba1 O2 94.8(2) 7 1_456
O4 Ba1 O2 66.62(17) 6 1_456
O2 Ba1 O2 114.01(9) 6_655 1_456
O2 Ba1 O2 149.58(12) 7_455 1_456
O4 Ba1 O2 56.92(9) . 1_456
O4 Ba1 O2 84.65(10) 4 1_456
O1 Ba1 O2 81.0(2) 6 1_456
O1 Ba1 O2 136.1(2) 6_655 1_456
O2 Ba1 O2 56.4(3) 4_656 1_456
O4 Ba1 Te1 131.47(13) 7 .
O4 Ba1 Te1 131.47(13) 6 .
O2 Ba1 Te1 83.95(10) 6_655 .
O2 Ba1 Te1 83.95(10) 7_455 .
O4 Ba1 Te1 28.80(17) . .
O4 Ba1 Te1 28.80(17) 4 .
O1 Ba1 Te1 108.23(12) 6 .
O1 Ba1 Te1 108.23(12) 6_655 .
O2 Ba1 Te1 65.71(10) 4_656 .
O2 Ba1 Te1 65.71(10) 1_456 .
O4 Ba1 Te2 81.61(10) 7 1_556
O4 Ba1 Te2 81.61(10) 6 1_556
O2 Ba1 Te2 134.49(14) 6_655 1_556
O2 Ba1 Te2 134.49(14) 7_455 1_556
O4 Ba1 Te2 66.90(12) . 1_556
O4 Ba1 Te2 66.90(11) 4 1_556
O1 Ba1 Te2 109.07(12) 6 1_556
O1 Ba1 Te2 109.07(12) 6_655 1_556
O2 Ba1 Te2 28.28(17) 4_656 1_556
O2 Ba1 Te2 28.28(18) 1_456 1_556
Te1 Ba1 Te2 60.02(3) . 1_556
O4 Te1 O4 93.3(5) 4 .
O4 Te1 O3 94.65(19) 4 .
O4 Te1 O3 94.65(19) . .
O4 Te1 O1 88.2(2) 4 .
O4 Te1 O1 88.2(2) . .
O3 Te1 O1 175.9(2) . .
O4 Te1 O5 171.58(19) 4 .
O4 Te1 O5 89.0(2) . .
O3 Te1 O5 93.23(16) . .
O1 Te1 O5 83.80(18) . .
O4 Te1 O5 89.0(2) 4 3_565
O4 Te1 O5 171.58(19) . 3_565
O3 Te1 O5 93.23(16) . 3_565
O1 Te1 O5 83.80(18) . 3_565
O5 Te1 O5 87.59(12) . 3_565
O4 Te1 Mg1 109.5(2) . 2_665
O3 Te1 Mg1 68.28(9) . 2_665
O1 Te1 Mg1 113.59(9) . 2_665
O5 Te1 Mg1 154.28(7) . 2_665
O5 Te1 Mg1 76.26(10) 3_565 2_665
O4 Te1 Mg1 109.5(2) 4 2_565
O3 Te1 Mg1 68.28(9) . 2_565
O1 Te1 Mg1 113.59(9) . 2_565
O5 Te1 Mg1 76.26(10) . 2_565
O5 Te1 Mg1 154.28(7) 3_565 2_565
Mg1 Te1 Mg1 110.66(11) 2_665 2_565
O4 Te1 Ba1 47.0(2) 4 .
O4 Te1 Ba1 47.0(2) . .
O3 Te1 Ba1 90.10(15) . .
O1 Te1 Ba1 94.02(17) . .
O5 Te1 Ba1 136.01(5) . .
O5 Te1 Ba1 136.01(5) 3_565 .
Mg1 Te1 Ba1 64.45(4) 2_665 .
Mg1 Te1 Ba1 64.45(4) 2_565 .
O4 Te1 Ba1 109.1(2) 4 6_554
O3 Te1 Ba1 130.86(5) . 6_554
O1 Te1 Ba1 50.43(6) . 6_554
O5 Te1 Ba1 67.42(5) . 6_554
O5 Te1 Ba1 128.30(14) 3_565 6_554
Mg1 Te1 Ba1 138.21(4) 2_665 6_554
Mg1 Te1 Ba1 63.44(6) 2_565 6_554
Ba1 Te1 Ba1 77.51(2) . 6_554
O4 Te1 Ba1 109.1(2) . 6_654
O3 Te1 Ba1 130.86(5) . 6_654
O1 Te1 Ba1 50.43(6) . 6_654
O5 Te1 Ba1 128.30(14) . 6_654
O5 Te1 Ba1 67.42(5) 3_565 6_654
Mg1 Te1 Ba1 63.44(6) 2_665 6_654
Mg1 Te1 Ba1 138.21(4) 2_565 6_654
Ba1 Te1 Ba1 77.51(2) . 6_654
Ba1 Te1 Ba1 92.95(3) 6_554 6_654
O2 Te2 O2 101.2(5) 1_455 4_655
O2 Te2 O1 87.58(17) 1_455 .
O2 Te2 O1 87.58(17) 4_655 .
O2 Te2 O3 88.89(16) 1_455 1_554
O2 Te2 O3 88.89(16) 4_655 1_554
O1 Te2 O3 174.4(2) . 1_554
O2 Te2 Ba1 50.8(2) 1_455 1_554
O2 Te2 Ba1 50.8(2) 4_655 1_554
O1 Te2 Ba1 91.08(17) . 1_554
O3 Te2 Ba1 83.34(13) 1_554 1_554
O2 Te2 Ba1 111.7(2) 4_655 6_554
O1 Te2 Ba1 49.15(6) . 6_554
O3 Te2 Ba1 128.83(5) 1_554 6_554
Ba1 Te2 Ba1 76.48(2) 1_554 6_554
O2 Te2 Ba1 111.7(2) 1_455 6_654
O1 Te2 Ba1 49.15(6) . 6_654
O3 Te2 Ba1 128.83(5) 1_554 6_654
Ba1 Te2 Ba1 76.48(2) 1_554 6_654
Ba1 Te2 Ba1 91.33(3) 6_554 6_654
O4 Mg1 O4 90.1(5) 2_565 3_565
O4 Mg1 O3 102.7(2) 2_565 .
O4 Mg1 O3 102.7(2) 3_565 .
O4 Mg1 O2 152.74(19) 2_565 3_466
O4 Mg1 O2 87.14(14) 3_565 3_466
O3 Mg1 O2 104.4(2) . 3_466
O4 Mg1 O2 87.14(14) 2_565 2_666
O4 Mg1 O2 152.74(19) 3_565 2_666
O3 Mg1 O2 104.4(2) . 2_666
O2 Mg1 O2 83.1(5) 3_466 2_666
O4 Mg1 Te1 106.4(3) 3_565 2_565
O3 Mg1 Te1 76.66(9) . 2_565
O2 Mg1 Te1 165.9(3) 3_466 2_565
O2 Mg1 Te1 83.0(2) 2_666 2_565
O4 Mg1 Te1 106.4(3) 2_565 2_665
O3 Mg1 Te1 76.66(9) . 2_665
O2 Mg1 Te1 83.0(2) 3_466 2_665
O2 Mg1 Te1 165.9(3) 2_666 2_665
Te1 Mg1 Te1 110.66(11) 2_565 2_665
O4 Mg1 Ba1 45.1(2) 2_565 5_554
O4 Mg1 Ba1 45.1(2) 3_565 5_554
O3 Mg1 Ba1 105.90(18) . 5_554
O2 Mg1 Ba1 127.6(2) 3_466 5_554
O2 Mg1 Ba1 127.6(2) 2_666 5_554
Te1 Mg1 Ba1 64.09(6) 2_565 5_554
Te1 Mg1 Ba1 64.09(6) 2_665 5_554
O4 Mg1 Ba1 109.8(2) 2_565 2_665
O4 Mg1 Ba1 46.47(17) 3_565 2_665
O3 Mg1 Ba1 133.38(3) . 2_665
O2 Mg1 Ba1 51.20(17) 3_466 2_665
O2 Mg1 Ba1 109.7(2) 2_666 2_665
Te1 Mg1 Ba1 137.44(9) 2_565 2_665
Te1 Mg1 Ba1 62.77(3) 2_665 2_665
Ba1 Mg1 Ba1 77.11(5) 5_554 2_665
O4 Mg1 Ba1 46.47(17) 2_565 2_565
O4 Mg1 Ba1 109.8(2) 3_565 2_565
O3 Mg1 Ba1 133.38(3) . 2_565
O2 Mg1 Ba1 109.7(2) 3_466 2_565
O2 Mg1 Ba1 51.20(17) 2_666 2_565
Te1 Mg1 Ba1 62.77(3) 2_565 2_565
Te1 Mg1 Ba1 137.44(9) 2_665 2_565
Ba1 Mg1 Ba1 77.11(5) 5_554 2_565
Ba1 Mg1 Ba1 93.09(5) 2_665 2_565
O4 Mg1 Ba1 120.97(19) 2_565 5
O4 Mg1 Ba1 121.0(2) 3_565 5
O3 Mg1 Ba1 115.18(18) . 5
Te1 Mg1 Ba1 124.66(5) 2_565 5
Te1 Mg1 Ba1 124.66(5) 2_665 5
Ba1 Mg1 Ba1 138.93(6) 5_554 5
Ba1 Mg1 Ba1 74.98(5) 2_665 5
Ba1 Mg1 Ba1 74.98(5) 2_565 5
Te1 O1 Te2 125.1(2) . .
Te1 O1 Ba1 98.9(2) . 6_554
Te2 O1 Ba1 100.7(2) . 6_554
Te1 O1 Ba1 98.9(2) . 6_654
Te2 O1 Ba1 100.7(2) . 6_654
Ba1 O1 Ba1 136.63(14) 6_554 6_654
Te2 O2 Mg1 126.7(3) 1_655 2_664
Te2 O2 Ba1 111.3(2) 1_655 6_654
Mg1 O2 Ba1 109.1(4) 2_664 6_654
Te2 O2 Ba1 100.9(4) 1_655 1_654
Mg1 O2 Ba1 96.69(17) 2_664 1_654
Ba1 O2 Ba1 109.61(16) 6_654 1_654
Te1 O3 Mg1 125.8(3) . .
Te1 O3 Te2 126.5(3) . 1_556
Mg1 O3 Te2 107.7(2) . 1_556
Te1 O4 Mg1 121.3(3) . 2_565
Te1 O4 Ba1 109.1(2) . 6_554
Mg1 O4 Ba1 104.4(4) 2_565 6_554
Te1 O4 Ba1 104.2(4) . .
Mg1 O4 Ba1 102.9(2) 2_565 .
Ba1 O4 Ba1 115.41(17) 6_554 .
Te1 O5 Te1 130.9(3) . 2_565

loop_
_geom_bond_atom_site_label_1
_geom_bond_atom_site_label_2
_geom_bond_distance
_geom_bond_site_symmetry_2
Ba1 O4 2.785(7) 7
Ba1 O4 2.785(7) 6
Ba1 O2 2.821(6) 6_655
Ba1 O2 2.821(6) 7_455
Ba1 O4 2.847(6) .
Ba1 O4 2.847(6) 4
Ba1 O1 2.990(2) 6
Ba1 O1 2.990(2) 6_655
Ba1 O2 3.004(7) 4_656
Ba1 O2 3.004(7) 1_456
Te1 O4 1.874(7) 4
Te1 O4 1.874(7) .
Te1 O3 1.903(5) .
Te1 O1 1.977(9) .
Te1 O5 2.007(2) .
Te1 O5 2.007(2) 3_565
Te2 O2 1.837(8) 1_455
Te2 O2 1.837(8) 4_655
Te2 O1 1.987(10) .
Te2 O3 2.335(4) 1_554
Mg1 O4 2.001(8) 2_565
Mg1 O4 2.001(8) 3_565
Mg1 O3 2.028(6) .
Mg1 O2 2.049(8) 3_466
Mg1 O2 2.049(8) 2_666
